data_4509290
loop_
_publ_author_name
'Telfer, Shane G.'
'Wuest, James D.'

_publ_section_title
;
 Metallotectons: Comparison of Molecular Networks Built from Racemic and
 Enantiomerically Pure Tris(dipyrrinato)cobalt(III) Complexes
;
_journal_issue 4
_journal_name_full 'Crystal Growth &amp; Design'
_journal_page_first 1923
_journal_paper_doi 10.1021/cg8011734
_journal_volume 9
_journal_year 2009
_chemical_formula_sum 'C62.5 H70 Co N21 O5.5 S3.5'
_chemical_formula_weight 1374.54
_chemical_name_systematic
;
 ?
;
_space_group_IT_number 2
_symmetry_cell_setting triclinic
_symmetry_space_group_name_Hall '-P 1'
_symmetry_space_group_name_H-M 'P -1'
_atom_sites_solution_hydrogens geom
_atom_sites_solution_primary direct
_atom_sites_solution_secondary difmap
_audit_creation_method SHELXL-97
_cell_angle_alpha 117.608(3)
_cell_angle_beta 91.589(3)
_cell_angle_gamma 92.591(3)
_cell_formula_units_Z 2
_cell_length_a 9.4931(7)
_cell_length_b 20.1204(15)
_cell_length_c 20.7927(16)
_cell_measurement_reflns_used 9999
_cell_measurement_temperature 200(2)
_cell_measurement_theta_max 69.02
_cell_measurement_theta_min 6.05
_cell_volume 3510.4(5)
_computing_cell_refinement SMART
_computing_data_collection SMART
_computing_data_reduction SAINT
_computing_structure_refinement 'SHELXL-97 (Sheldrick, 1997)'
_computing_structure_solution SHELXS97
_diffrn_ambient_temperature 200(2)
_diffrn_detector_area_resol_mean 5.5
_diffrn_measured_fraction_theta_full 0.959
_diffrn_measured_fraction_theta_max 0.959
_diffrn_measurement_device_type 'Bruker Smart 6000'
_diffrn_measurement_method \w
_diffrn_radiation_monochromator 'Montel 200 optics'
_diffrn_radiation_source 'rotating anode'
_diffrn_radiation_type CuK\a
_diffrn_radiation_wavelength 1.54178
_diffrn_reflns_av_R_equivalents 0.0794
_diffrn_reflns_av_sigmaI/netI 0.0523
_diffrn_reflns_limit_h_max 11
_diffrn_reflns_limit_h_min -11
_diffrn_reflns_limit_k_max 24
_diffrn_reflns_limit_k_min -24
_diffrn_reflns_limit_l_max 24
_diffrn_reflns_limit_l_min -21
_diffrn_reflns_number 47583
_diffrn_reflns_theta_full 69.02
_diffrn_reflns_theta_max 69.02
_diffrn_reflns_theta_min 6.05
_exptl_absorpt_coefficient_mu 3.405
_exptl_absorpt_correction_T_max 0.7723
_exptl_absorpt_correction_T_min 0.5492
_exptl_absorpt_correction_type multi-scan
_exptl_absorpt_process_details SADABS
_exptl_crystal_colour orange
_exptl_crystal_density_diffrn 1.300
_exptl_crystal_density_method 'not measured'
_exptl_crystal_description block
_exptl_crystal_F_000 1438
_exptl_crystal_size_max 0.20
_exptl_crystal_size_mid 0.15
_exptl_crystal_size_min 0.08
_refine_diff_density_max 1.362
_refine_diff_density_min -1.204
_refine_diff_density_rms 0.100
_refine_ls_extinction_method none
_refine_ls_goodness_of_fit_ref 1.025
_refine_ls_hydrogen_treatment riding
_refine_ls_matrix_type full
_refine_ls_number_parameters 864
_refine_ls_number_reflns 12553
_refine_ls_number_restraints 32
_refine_ls_restrained_S_all 1.025
_refine_ls_R_factor_all 0.0860
_refine_ls_R_factor_gt 0.0819
_refine_ls_shift/su_max 0.023
_refine_ls_shift/su_mean 0.000
_refine_ls_structure_factor_coef Fsqd
_refine_ls_weighting_details 'calc w=1/[\s^2^(Fo^2^)+(0.1644P)^2^+3.5221P] where P=(Fo^2^+2Fc^2^)/3'
_refine_ls_weighting_scheme calc
_refine_ls_wR_factor_gt 0.2374
_refine_ls_wR_factor_ref 0.2434
_reflns_number_gt 11538
_reflns_number_total 12553
_reflns_threshold_expression >2sigma(I)
_cod_data_source_file cg8011734sup1.cif
_cod_data_source_block 1c
_cod_original_sg_symbol_H-M P-1
_cod_original_formula_sum 'C62.50 H70 Co N21 O5.50 S3.50'
_cod_database_code 4509290

loop_
_symmetry_equiv_pos_as_xyz
'x, y, z'
'-x, -y, -z'

loop_
_atom_site_label
_atom_site_type_symbol
_atom_site_fract_x
_atom_site_fract_y
_atom_site_fract_z
_atom_site_U_iso_or_equiv
_atom_site_adp_type
_atom_site_occupancy
_atom_site_symmetry_multiplicity
_atom_site_calc_flag
_atom_site_refinement_flags
_atom_site_disorder_assembly
_atom_site_disorder_group
Co1 Co 0.26545(5) 0.64958(3) 0.19481(3) 0.02727(17) Uani 1 1 d . . .
N1 N 0.4415(3) 0.69120(15) 0.17872(15) 0.0322(6) Uani 1 1 d . . .
N11 N 0.3085(3) 0.69679(15) 0.29958(15) 0.0312(6) Uani 1 1 d . . .
N19 N 1.1430(3) 0.94065(17) 0.43601(17) 0.0394(7) Uani 1 1 d . . .
N21 N 1.3407(3) 0.94985(17) 0.51423(17) 0.0389(7) Uani 1 1 d . . .
N23 N 1.1209(3) 0.88893(16) 0.51778(16) 0.0369(6) Uani 1 1 d . . .
N24 N 1.3117(3) 0.9042(2) 0.5954(2) 0.0514(9) Uani 1 1 d . . .
H24A H 1.3998 0.9196 0.6117 0.062 Uiso 1 1 calc R . .
H24B H 1.2594 0.8815 0.6146 0.062 Uiso 1 1 calc R . .
N25 N 1.3541(4) 1.0013(2) 0.4365(2) 0.0573(10) Uani 1 1 d . . .
H25A H 1.4424 1.0166 0.4525 0.069 Uiso 1 1 calc R . .
H25B H 1.3161 1.0110 0.4030 0.069 Uiso 1 1 calc R . .
N31 N 0.2180(3) 0.59537(15) 0.09068(15) 0.0316(6) Uani 1 1 d . . .
N41 N 0.1815(3) 0.73907(15) 0.20339(15) 0.0317(6) Uani 1 1 d . . .
N49 N -0.4009(4) 0.7348(2) -0.1197(2) 0.0584(10) Uani 1 1 d . . .
N51 N -0.4837(4) 0.8280(2) -0.1492(2) 0.0623(10) Uani 1 1 d . . .
N53 N -0.2580(4) 0.8465(2) -0.0876(2) 0.0621(11) Uani 1 1 d . . .
N54 N -0.3398(6) 0.9342(3) -0.1178(3) 0.098(2) Uani 1 1 d . . .
H54A H -0.2612 0.9621 -0.0977 0.118 Uiso 1 1 calc R . .
H54B H -0.4047 0.9500 -0.1376 0.118 Uiso 1 1 calc R . .
N55 N -0.6139(5) 0.7179(3) -0.1821(3) 0.0852(17) Uani 1 1 d . . .
H55A H -0.6790 0.7330 -0.2024 0.102 Uiso 1 1 calc R . .
H55B H -0.6258 0.6737 -0.1832 0.102 Uiso 1 1 calc R . .
N60 N 0.0833(3) 0.61051(15) 0.20762(15) 0.0320(6) Uani 1 1 d . . .
N70 N 0.3588(3) 0.56388(15) 0.18985(15) 0.0314(6) Uani 1 1 d . . .
N78 N 0.0295(4) 0.2649(2) 0.3463(2) 0.0543(9) Uani 1 1 d . . .
N80 N -0.1547(4) 0.1755(2) 0.3368(2) 0.0502(8) Uani 1 1 d . . .
N82 N -0.1689(3) 0.23852(19) 0.26430(19) 0.0450(8) Uani 1 1 d . . .
N83 N 0.0350(4) 0.2045(3) 0.4171(2) 0.0697(13) Uani 1 1 d . . .
H83A H -0.0017 0.1725 0.4308 0.084 Uiso 1 1 calc R . .
H83B H 0.1161 0.2296 0.4373 0.084 Uiso 1 1 calc R . .
N84 N -0.3364(4) 0.1473(2) 0.2521(2) 0.0637(11) Uani 1 1 d . . .
H84A H -0.3719 0.1142 0.2648 0.076 Uiso 1 1 calc R . .
H84B H -0.3801 0.1538 0.2177 0.076 Uiso 1 1 calc R . .
C2 C 0.4839(4) 0.6821(2) 0.1149(2) 0.0389(8) Uani 1 1 d . . .
H2 H 0.4291 0.6563 0.0703 0.047 Uiso 1 1 calc R . .
C3 C 0.6202(4) 0.7157(2) 0.1221(2) 0.0451(9) Uani 1 1 d . . .
H3 H 0.6726 0.7167 0.0843 0.054 Uiso 1 1 calc R . .
C4 C 0.6629(4) 0.7465(2) 0.1937(2) 0.0405(8) Uani 1 1 d . . .
H4 H 0.7513 0.7726 0.2152 0.049 Uiso 1 1 calc R . .
C5 C 0.5507(3) 0.73226(18) 0.23023(19) 0.0329(7) Uani 1 1 d . . .
C6 C 0.5469(3) 0.75366(18) 0.30465(19) 0.0339(7) Uani 1 1 d . . .
C7 C 0.4338(3) 0.73711(19) 0.33740(19) 0.0341(7) Uani 1 1 d . . .
C8 C 0.4199(4) 0.7612(2) 0.4126(2) 0.0416(8) Uani 1 1 d . . .
H8 H 0.4890 0.7898 0.4507 0.050 Uiso 1 1 calc R . .
C9 C 0.2890(4) 0.7358(2) 0.4202(2) 0.0420(8) Uani 1 1 d . . .
H9 H 0.2493 0.7432 0.4643 0.050 Uiso 1 1 calc R . .
C10 C 0.2240(4) 0.6962(2) 0.34938(19) 0.0368(7) Uani 1 1 d . . .
H10 H 0.1317 0.6722 0.3387 0.044 Uiso 1 1 calc R . .
C12 C 0.6760(3) 0.79584(19) 0.35147(19) 0.0351(7) Uani 1 1 d . . .
C13 C 0.7244(4) 0.8647(2) 0.3568(2) 0.0397(8) Uani 1 1 d . . .
H13 H 0.6704 0.8879 0.3345 0.048 Uiso 1 1 calc R . .
C14 C 0.8523(4) 0.89966(19) 0.3948(2) 0.0387(8) Uani 1 1 d . . .
H14 H 0.8853 0.9462 0.3976 0.046 Uiso 1 1 calc R . .
C16 C 0.8814(4) 0.7997(2) 0.4250(2) 0.0395(8) Uani 1 1 d . . .
H16 H 0.9341 0.7772 0.4484 0.047 Uiso 1 1 calc R . .
C17 C 0.7537(4) 0.7649(2) 0.3870(2) 0.0408(8) Uani 1 1 d . . .
H17 H 0.7193 0.7190 0.3854 0.049 Uiso 1 1 calc R . .
C18 C 1.0737(3) 0.90197(19) 0.46407(18) 0.0339(7) Uani 1 1 d . . .
C20 C 1.2779(4) 0.9633(2) 0.4632(2) 0.0402(8) Uani 1 1 d . . .
C22 C 1.2575(4) 0.91531(19) 0.5415(2) 0.0365(7) Uani 1 1 d . . .
C32 C 0.2511(4) 0.52541(19) 0.0449(2) 0.0370(7) Uani 1 1 d . . .
H32 H 0.3008 0.4941 0.0592 0.044 Uiso 1 1 calc R . .
C33 C 0.2033(4) 0.5044(2) -0.0265(2) 0.0416(8) Uani 1 1 d . . .
H33 H 0.2153 0.4578 -0.0680 0.050 Uiso 1 1 calc R . .
C34 C 0.1360(4) 0.5635(2) -0.0255(2) 0.0397(8) Uani 1 1 d . . .
H34 H 0.0922 0.5658 -0.0660 0.048 Uiso 1 1 calc R . .
C35 C 0.1443(3) 0.62120(19) 0.04843(19) 0.0342(7) Uani 1 1 d . . .
C36 C 0.0920(4) 0.69187(19) 0.07590(19) 0.0355(7) Uani 1 1 d . . .
C37 C 0.1078(4) 0.74753(19) 0.14850(19) 0.0349(7) Uani 1 1 d . . .
C38 C 0.0494(4) 0.8189(2) 0.1808(2) 0.0434(8) Uani 1 1 d . . .
H38 H -0.0069 0.8393 0.1566 0.052 Uiso 1 1 calc R . .
C39 C 0.0897(4) 0.8526(2) 0.2531(2) 0.0466(9) Uani 1 1 d . . .
H39 H 0.0671 0.9011 0.2886 0.056 Uiso 1 1 calc R . .
C40 C 0.1698(4) 0.80296(19) 0.26510(19) 0.0381(8) Uani 1 1 d . . .
H40 H 0.2111 0.8129 0.3111 0.046 Uiso 1 1 calc R . .
C42 C 0.0052(4) 0.7103(2) 0.02567(19) 0.0375(8) Uani 1 1 d . . .
C43 C -0.1206(4) 0.6689(2) -0.00660(19) 0.0378(8) Uani 1 1 d . . .
H43 H -0.1437 0.6246 -0.0025 0.045 Uiso 1 1 calc R . .
C44 C -0.2131(4) 0.6907(2) -0.0446(2) 0.0407(8) Uani 1 1 d . . .
H44 H -0.2999 0.6621 -0.0653 0.049 Uiso 1 1 calc R . .
C45 C -0.1804(4) 0.7540(2) -0.0529(2) 0.0440(9) Uani 1 1 d . . .
C46 C -0.0504(4) 0.7938(2) -0.0239(2) 0.0491(10) Uani 1 1 d . . .
H46 H -0.0243 0.8359 -0.0311 0.059 Uiso 1 1 calc R . .
C47 C 0.0407(4) 0.7725(2) 0.0153(2) 0.0468(9) Uani 1 1 d . . .
H47 H 0.1283 0.8005 0.0353 0.056 Uiso 1 1 calc R . .
C48 C -0.2849(5) 0.7803(2) -0.0894(2) 0.0485(9) Uani 1 1 d . . .
C50 C -0.4964(5) 0.7622(3) -0.1493(3) 0.0561(11) Uani 1 1 d . . .
C52 C -0.3605(6) 0.8678(3) -0.1185(3) 0.0647(13) Uani 1 1 d . . .
C61 C -0.0383(3) 0.6429(2) 0.2147(2) 0.0374(8) Uani 1 1 d . . .
H61 H -0.0506 0.6866 0.2092 0.045 Uiso 1 1 calc R . .
C62 C -0.1469(4) 0.6038(2) 0.2314(2) 0.0426(8) Uani 1 1 d . . .
H62 H -0.2427 0.6158 0.2383 0.051 Uiso 1 1 calc R . .
C63 C -0.0868(4) 0.5456(2) 0.2355(2) 0.0413(8) Uani 1 1 d . . .
H63 H -0.1330 0.5096 0.2467 0.050 Uiso 1 1 calc R . .
C64 C 0.0575(4) 0.54862(19) 0.22013(18) 0.0346(7) Uani 1 1 d . . .
C65 C 0.1614(4) 0.50145(19) 0.22015(19) 0.0353(7) Uani 1 1 d . . .
C66 C 0.3017(4) 0.50766(19) 0.20515(19) 0.0348(7) Uani 1 1 d . . .
C67 C 0.4057(4) 0.4558(2) 0.1943(2) 0.0442(9) Uani 1 1 d . . .
H67 H 0.3953 0.4119 0.2004 0.053 Uiso 1 1 calc R . .
C68 C 0.5241(4) 0.4803(2) 0.1733(2) 0.0473(9) Uani 1 1 d . . .
H68 H 0.6112 0.4570 0.1623 0.057 Uiso 1 1 calc R . .
C69 C 0.4912(4) 0.5468(2) 0.1715(2) 0.0384(8) Uani 1 1 d . . .
H69 H 0.5550 0.5760 0.1588 0.046 Uiso 1 1 calc R . .
C71 C 0.1147(4) 0.4395(2) 0.2370(2) 0.0387(8) Uani 1 1 d . . .
C72 C 0.1649(4) 0.4402(2) 0.3008(2) 0.0495(10) Uani 1 1 d . . .
H72 H 0.2341 0.4780 0.3317 0.059 Uiso 1 1 calc R . .
C73 C 0.1146(5) 0.3859(2) 0.3197(2) 0.0505(10) Uani 1 1 d . . .
H73 H 0.1499 0.3871 0.3634 0.061 Uiso 1 1 calc R . .
C74 C 0.0138(4) 0.3302(2) 0.2755(2) 0.0425(8) Uani 1 1 d . . .
C75 C -0.0319(4) 0.3277(2) 0.2098(2) 0.0436(9) Uani 1 1 d . . .
H75 H -0.0966 0.2881 0.1774 0.052 Uiso 1 1 calc R . .
C76 C 0.0165(4) 0.3827(2) 0.1916(2) 0.0404(8) Uani 1 1 d . . .
H76 H -0.0179 0.3813 0.1476 0.049 Uiso 1 1 calc R . .
C77 C -0.0455(4) 0.2740(2) 0.2968(2) 0.0437(9) Uani 1 1 d . . .
C79 C -0.0316(4) 0.2149(3) 0.3661(3) 0.0505(10) Uani 1 1 d . . .
C81 C -0.2167(4) 0.1876(2) 0.2849(2) 0.0472(9) Uani 1 1 d . . .
C15 C 0.9316(3) 0.86754(19) 0.42852(19) 0.0353(7) Uani 1 1 d . . .
S201 S 0.5533(2) 0.91498(16) 0.1583(2) 0.0839(15) Uani 0.674(14) 1 d PU A 1
O202 O 0.5372(6) 0.9969(3) 0.1821(4) 0.127(2) Uani 1 1 d . A 1
C203 C 0.4218(10) 0.8866(4) 0.1975(7) 0.141(4) Uani 1 1 d . A 1
H20A H 0.4443 0.9080 0.2499 0.211 Uiso 1 1 calc R A 1
H20B H 0.4147 0.8317 0.1757 0.211 Uiso 1 1 calc R A 1
H20C H 0.3316 0.9041 0.1894 0.211 Uiso 1 1 calc R A 1
C204 C 0.484(2) 0.8673(8) 0.0667(8) 0.216(8) Uani 1 1 d . A 1
H20D H 0.5478 0.8781 0.0358 0.325 Uiso 1 1 calc R A 1
H20E H 0.3908 0.8846 0.0634 0.325 Uiso 1 1 calc R A 1
H20F H 0.4764 0.8131 0.0504 0.325 Uiso 1 1 calc R A 1
S202 S 0.513(6) 0.9207(12) 0.1594(19) 0.46(3) Uani 0.326(14) 1 d P A 2
O301 O 0.5498(10) 0.4632(7) 0.3559(6) 0.1057(14) Uani 0.50 1 d P . .
C302 C 0.7866(15) 0.4822(13) 0.3919(11) 0.134(3) Uani 0.50 1 d PD . .
H30A H 0.7616 0.4634 0.4262 0.201 Uiso 0.50 1 calc PR . .
H30B H 0.8230 0.5348 0.4189 0.201 Uiso 0.50 1 calc PR . .
H30C H 0.8592 0.4520 0.3608 0.201 Uiso 0.50 1 calc PR . .
C303 C 0.5835(14) 0.5683(8) 0.3638(8) 0.0872(16) Uani 0.50 1 d P . .
H30D H 0.5311 0.5677 0.3222 0.131 Uiso 0.50 1 calc PR . .
H30E H 0.6662 0.6041 0.3777 0.131 Uiso 0.50 1 calc PR . .
H30F H 0.5223 0.5836 0.4048 0.131 Uiso 0.50 1 calc PR . .
S301 S 0.6401(4) 0.4759(2) 0.3393(2) 0.0859(4) Uani 0.50 1 d PD . .
S401 S 0.38922(18) 0.30813(10) 0.42069(10) 0.0859(4) Uani 1 1 d . . .
O402 O 0.3358(5) 0.2483(3) 0.4405(3) 0.1057(14) Uani 1 1 d . . .
C403 C 0.3839(7) 0.2674(4) 0.3245(4) 0.0872(16) Uani 1 1 d . . .
H40A H 0.4317 0.2203 0.3048 0.131 Uiso 1 1 calc R . .
H40B H 0.4317 0.3022 0.3101 0.131 Uiso 1 1 calc R . .
H40C H 0.2854 0.2570 0.3055 0.131 Uiso 1 1 calc R . .
C404 C 0.5744(9) 0.3135(7) 0.4357(6) 0.134(3) Uani 1 1 d . . .
H40D H 0.5994 0.3422 0.4879 0.201 Uiso 1 1 calc R . .
H40E H 0.6197 0.3385 0.4102 0.201 Uiso 1 1 calc R . .
H40F H 0.6070 0.2626 0.4174 0.201 Uiso 1 1 calc R . .
S501 S -0.0566(5) 0.97266(18) 0.1072(2) 0.127(2) Uani 0.602(7) 1 d PU B 3
O500 O 0.0892(7) 0.9691(4) 0.0835(4) 0.147(3) Uani 1 1 d U B 3
C503 C -0.1378(16) 1.0376(12) 0.0807(11) 0.232(9) Uani 1 1 d U B 3
H50A H -0.1471 1.0150 0.0276 0.349 Uiso 1 1 calc R B 3
H50B H -0.0785 1.0846 0.1000 0.349 Uiso 1 1 calc R B 3
H50C H -0.2315 1.0481 0.1004 0.349 Uiso 1 1 calc R B 3
C504 C -0.051(2) 1.0135(10) 0.1991(8) 0.256(10) Uani 1 1 d U B 3
H50D H -0.0075 0.9803 0.2155 0.383 Uiso 1 1 calc R B 3
H50E H -0.1467 1.0224 0.2159 0.383 Uiso 1 1 calc R B 3
H50F H 0.0056 1.0615 0.2190 0.383 Uiso 1 1 calc R B 3
S502 S -0.0141(8) 1.0330(4) 0.1335(4) 0.146(3) Uani 0.398(7) 1 d P B 4
O601 O 0.3823(6) 0.0955(4) 0.3572(4) 0.119(2) Uani 1 1 d D . .
H601 H 0.4364 0.0602 0.3439 0.179 Uiso 1 1 calc R . .
C602 C 0.2787(12) 0.0780(7) 0.3069(7) 0.154(4) Uani 1 1 d D . .
H60A H 0.2219 0.0339 0.3022 0.231 Uiso 1 1 calc R . .
H60B H 0.3187 0.0665 0.2602 0.231 Uiso 1 1 calc R . .
H60C H 0.2188 0.1205 0.3209 0.231 Uiso 1 1 calc R . .
O701 O 0.0992(17) 0.5468(9) 0.4890(8) 0.140(5) Uani 0.50 1 d P . .
H701 H 0.1806 0.5596 0.5094 0.211 Uiso 0.50 1 calc PR . .
C702 C 0.054(2) 0.6012(9) 0.4738(12) 0.135(8) Uani 0.50 1 d P . .
H70A H 0.0748 0.6505 0.5162 0.203 Uiso 0.50 1 calc PR . .
H70B H -0.0480 0.5930 0.4621 0.203 Uiso 0.50 1 calc PR . .
H70C H 0.1027 0.5996 0.4322 0.203 Uiso 0.50 1 calc PR . .
O801 O 0.3833 0.5049 0.4585 0.410 Uiso 0.50 1 d P . .

loop_
_atom_site_aniso_label
_atom_site_aniso_U_11
_atom_site_aniso_U_22
_atom_site_aniso_U_33
_atom_site_aniso_U_23
_atom_site_aniso_U_13
_atom_site_aniso_U_12
Co1 0.0217(3) 0.0280(3) 0.0320(3) 0.0152(2) -0.00647(19) -0.00942(19)
N1 0.0283(14) 0.0325(14) 0.0359(15) 0.0173(11) -0.0038(11) -0.0079(11)
N11 0.0235(13) 0.0339(14) 0.0361(15) 0.0175(11) -0.0066(11) -0.0082(11)
N19 0.0320(15) 0.0440(16) 0.0413(16) 0.0213(13) -0.0091(12) -0.0159(12)
N21 0.0296(14) 0.0443(16) 0.0441(17) 0.0236(13) -0.0079(12) -0.0145(12)
N23 0.0277(14) 0.0385(15) 0.0446(17) 0.0211(13) -0.0078(12) -0.0122(12)
N24 0.0345(16) 0.071(2) 0.062(2) 0.0455(19) -0.0167(15) -0.0245(16)
N25 0.0382(18) 0.084(3) 0.068(2) 0.055(2) -0.0186(16) -0.0297(17)
N31 0.0292(14) 0.0298(13) 0.0362(15) 0.0170(11) -0.0073(11) -0.0082(11)
N41 0.0286(14) 0.0301(14) 0.0359(15) 0.0161(11) -0.0063(11) -0.0053(11)
N49 0.052(2) 0.049(2) 0.081(3) 0.0390(19) -0.0245(18) -0.0123(16)
N51 0.059(2) 0.054(2) 0.084(3) 0.044(2) -0.026(2) -0.0134(17)
N53 0.065(2) 0.052(2) 0.078(3) 0.040(2) -0.031(2) -0.0183(18)
N54 0.096(4) 0.068(3) 0.150(5) 0.076(3) -0.069(4) -0.037(3)
N55 0.066(3) 0.077(3) 0.140(5) 0.080(3) -0.050(3) -0.030(2)
N60 0.0243(13) 0.0326(14) 0.0373(15) 0.0162(11) -0.0075(11) -0.0089(11)
N70 0.0257(13) 0.0320(14) 0.0390(15) 0.0199(12) -0.0078(11) -0.0067(11)
N78 0.0461(19) 0.068(2) 0.066(2) 0.0491(19) -0.0175(16) -0.0251(17)
N80 0.0400(17) 0.058(2) 0.071(2) 0.0479(18) -0.0141(15) -0.0158(15)
N82 0.0374(16) 0.0464(18) 0.062(2) 0.0370(16) -0.0143(14) -0.0124(14)
N83 0.050(2) 0.101(3) 0.090(3) 0.076(3) -0.030(2) -0.038(2)
N84 0.052(2) 0.065(2) 0.096(3) 0.062(2) -0.030(2) -0.0288(18)
C2 0.0359(18) 0.0411(19) 0.0384(19) 0.0186(15) -0.0015(14) -0.0101(15)
C3 0.0340(19) 0.051(2) 0.051(2) 0.0252(18) 0.0069(16) -0.0089(16)
C4 0.0290(17) 0.0394(19) 0.053(2) 0.0226(16) -0.0015(15) -0.0102(14)
C5 0.0266(16) 0.0296(16) 0.0413(19) 0.0170(14) -0.0056(13) -0.0088(12)
C6 0.0264(16) 0.0308(16) 0.0417(19) 0.0157(14) -0.0064(13) -0.0082(13)
C7 0.0266(16) 0.0364(17) 0.0375(18) 0.0172(14) -0.0087(13) -0.0087(13)
C8 0.0345(18) 0.047(2) 0.0372(19) 0.0158(15) -0.0100(14) -0.0101(15)
C9 0.0391(19) 0.051(2) 0.0350(19) 0.0202(16) 0.0008(14) -0.0072(16)
C10 0.0287(16) 0.0439(19) 0.0379(18) 0.0205(15) -0.0035(13) -0.0097(14)
C12 0.0254(16) 0.0355(17) 0.0377(18) 0.0127(14) -0.0068(13) -0.0095(13)
C13 0.0317(18) 0.0357(18) 0.048(2) 0.0180(15) -0.0082(15) -0.0063(14)
C14 0.0332(18) 0.0302(16) 0.046(2) 0.0140(14) -0.0069(15) -0.0113(14)
C16 0.0327(18) 0.0403(19) 0.045(2) 0.0211(16) -0.0086(15) -0.0103(14)
C17 0.0371(19) 0.0364(18) 0.049(2) 0.0218(16) -0.0083(15) -0.0145(15)
C18 0.0279(16) 0.0325(16) 0.0354(17) 0.0120(13) -0.0038(13) -0.0088(13)
C20 0.0310(17) 0.046(2) 0.042(2) 0.0207(16) -0.0047(14) -0.0150(15)
C22 0.0297(17) 0.0364(17) 0.0422(19) 0.0190(14) -0.0071(14) -0.0123(13)
C32 0.0370(18) 0.0301(16) 0.0425(19) 0.0168(14) -0.0063(14) -0.0058(14)
C33 0.045(2) 0.0351(18) 0.0376(19) 0.0117(14) -0.0048(15) -0.0049(15)
C34 0.042(2) 0.0420(19) 0.0330(18) 0.0169(15) -0.0064(14) -0.0062(15)
C35 0.0295(16) 0.0362(17) 0.0370(18) 0.0186(14) -0.0077(13) -0.0086(13)
C36 0.0322(17) 0.0356(17) 0.0393(19) 0.0193(14) -0.0060(13) -0.0097(14)
C37 0.0323(17) 0.0335(17) 0.0403(19) 0.0196(14) -0.0064(13) -0.0079(13)
C38 0.043(2) 0.0381(19) 0.049(2) 0.0207(16) -0.0035(16) 0.0011(16)
C39 0.051(2) 0.0351(19) 0.046(2) 0.0127(16) 0.0008(17) 0.0002(16)
C40 0.0394(19) 0.0340(17) 0.0359(18) 0.0131(14) -0.0046(14) -0.0044(14)
C42 0.0371(18) 0.0375(18) 0.0370(18) 0.0174(14) -0.0046(14) -0.0021(14)
C43 0.0405(19) 0.0359(17) 0.0381(19) 0.0190(14) -0.0032(14) -0.0039(14)
C44 0.0354(18) 0.0431(19) 0.044(2) 0.0219(16) -0.0093(15) -0.0066(15)
C45 0.044(2) 0.042(2) 0.047(2) 0.0232(16) -0.0084(16) -0.0039(16)
C46 0.050(2) 0.046(2) 0.059(2) 0.0333(19) -0.0165(18) -0.0142(17)
C47 0.041(2) 0.045(2) 0.057(2) 0.0289(18) -0.0144(17) -0.0120(16)
C48 0.048(2) 0.043(2) 0.056(2) 0.0265(18) -0.0153(18) -0.0087(17)
C50 0.050(2) 0.052(2) 0.074(3) 0.039(2) -0.020(2) -0.0080(19)
C52 0.070(3) 0.049(2) 0.082(3) 0.040(2) -0.030(3) -0.015(2)
C61 0.0256(16) 0.0388(18) 0.046(2) 0.0198(15) -0.0069(14) -0.0079(13)
C62 0.0237(16) 0.048(2) 0.051(2) 0.0199(17) -0.0023(14) -0.0079(15)
C63 0.0313(18) 0.044(2) 0.047(2) 0.0217(16) -0.0014(14) -0.0143(15)
C64 0.0309(17) 0.0364(17) 0.0353(17) 0.0173(14) -0.0059(13) -0.0113(13)
C65 0.0350(18) 0.0361(17) 0.0359(18) 0.0193(14) -0.0057(13) -0.0110(14)
C66 0.0313(17) 0.0346(17) 0.0405(18) 0.0208(14) -0.0096(13) -0.0104(13)
C67 0.0352(19) 0.0401(19) 0.062(2) 0.0293(18) -0.0086(16) -0.0055(15)
C68 0.0298(18) 0.044(2) 0.072(3) 0.0301(19) -0.0034(17) -0.0018(15)
C69 0.0253(16) 0.0427(19) 0.050(2) 0.0249(16) -0.0045(14) -0.0080(14)
C71 0.0344(18) 0.0399(19) 0.048(2) 0.0270(16) -0.0013(15) -0.0068(14)
C72 0.048(2) 0.053(2) 0.054(2) 0.0334(19) -0.0173(18) -0.0227(18)
C73 0.050(2) 0.059(2) 0.054(2) 0.039(2) -0.0176(18) -0.0213(19)
C74 0.0383(19) 0.047(2) 0.051(2) 0.0320(17) -0.0065(16) -0.0118(16)
C75 0.0390(19) 0.044(2) 0.051(2) 0.0274(17) -0.0102(16) -0.0167(16)
C76 0.0383(19) 0.0430(19) 0.044(2) 0.0249(16) -0.0074(15) -0.0108(15)
C77 0.040(2) 0.047(2) 0.054(2) 0.0334(18) -0.0066(16) -0.0102(16)
C79 0.042(2) 0.061(2) 0.066(3) 0.046(2) -0.0113(18) -0.0154(18)
C81 0.039(2) 0.047(2) 0.066(3) 0.0369(19) -0.0093(17) -0.0099(16)
C15 0.0270(16) 0.0330(17) 0.0377(18) 0.0107(14) -0.0038(13) -0.0088(13)
S201 0.0582(19) 0.0567(16) 0.156(3) 0.0670(17) -0.0024(12) -0.0098(9)
O202 0.133(4) 0.069(3) 0.196(6) 0.084(3) -0.071(4) -0.036(3)
C203 0.119(6) 0.072(4) 0.258(12) 0.094(6) 0.079(7) 0.021(4)
C204 0.31(2) 0.129(10) 0.166(12) 0.031(9) 0.052(13) -0.017(12)
S202 0.93(10) 0.119(12) 0.37(4) 0.141(18) 0.20(4) 0.02(2)
O301 0.065(2) 0.154(4) 0.122(4) 0.087(3) -0.015(2) -0.015(2)
C302 0.083(5) 0.183(9) 0.147(7) 0.088(7) 0.000(4) -0.016(5)
C303 0.080(4) 0.102(4) 0.096(4) 0.061(3) 0.004(3) -0.001(3)
S301 0.0781(9) 0.0938(10) 0.0995(10) 0.0575(8) 0.0015(7) -0.0041(7)
S401 0.0781(9) 0.0938(10) 0.0995(10) 0.0575(8) 0.0015(7) -0.0041(7)
O402 0.065(2) 0.154(4) 0.122(4) 0.087(3) -0.015(2) -0.015(2)
C403 0.080(4) 0.102(4) 0.096(4) 0.061(3) 0.004(3) -0.001(3)
C404 0.083(5) 0.183(9) 0.147(7) 0.088(7) 0.000(4) -0.016(5)
S501 0.144(3) 0.069(2) 0.123(3) 0.0082(17) 0.044(2) -0.0274(19)
O500 0.100(4) 0.108(4) 0.187(7) 0.035(4) 0.002(4) -0.039(3)
C503 0.160(13) 0.34(2) 0.29(2) 0.22(2) 0.060(13) 0.098(14)
C504 0.41(3) 0.255(18) 0.172(13) 0.138(13) 0.142(16) 0.170(19)
S502 0.133(5) 0.101(5) 0.147(6) 0.014(4) -0.013(4) -0.032(4)
O601 0.078(3) 0.171(6) 0.153(5) 0.117(5) -0.033(3) -0.014(3)
C602 0.128(8) 0.157(10) 0.193(12) 0.093(9) 0.016(8) 0.031(7)
O701 0.171(13) 0.140(11) 0.129(11) 0.079(9) 0.023(9) -0.011(10)
C702 0.133(14) 0.076(9) 0.190(19) 0.053(11) 0.082(14) 0.005(9)

loop_
_atom_type_symbol
_atom_type_description
_atom_type_scat_dispersion_real
_atom_type_scat_dispersion_imag
_atom_type_scat_source
C C 0.0181 0.0091 'International Tables Vol C Tables 4.2.6.8 and 6.1.1.4'
H H 0.0000 0.0000 'International Tables Vol C Tables 4.2.6.8 and 6.1.1.4'
N N 0.0311 0.0180 'International Tables Vol C Tables 4.2.6.8 and 6.1.1.4'
Co Co -2.3653 3.6143 'International Tables Vol C Tables 4.2.6.8 and 6.1.1.4'
S S 0.3331 0.5567 'International Tables Vol C Tables 4.2.6.8 and 6.1.1.4'
O O 0.0492 0.0322 'International Tables Vol C Tables 4.2.6.8 and 6.1.1.4'

loop_
_geom_angle_atom_site_label_1
_geom_angle_atom_site_label_2
_geom_angle_atom_site_label_3
_geom_angle
N70 Co1 N41 176.62(11)
N70 Co1 N1 90.71(12)
N41 Co1 N1 86.88(12)
N70 Co1 N60 92.18(12)
N41 Co1 N60 90.31(12)
N1 Co1 N60 176.52(11)
N70 Co1 N31 90.26(12)
N41 Co1 N31 92.17(12)
N1 Co1 N31 91.14(12)
N60 Co1 N31 86.92(12)
N70 Co1 N11 86.55(12)
N41 Co1 N11 91.15(12)
N1 Co1 N11 92.02(12)
N60 Co1 N11 90.09(12)
N31 Co1 N11 175.54(11)
C2 N1 C5 106.8(3)
C2 N1 Co1 125.9(2)
C5 N1 Co1 127.2(2)
C10 N11 C7 106.2(3)
C10 N11 Co1 126.5(2)
C7 N11 Co1 127.3(2)
C18 N19 C20 114.2(3)
C22 N21 C20 115.0(3)
C18 N23 C22 113.9(3)
C22 N24 H24A 120.0
C22 N24 H24B 120.0
H24A N24 H24B 120.0
C20 N25 H25A 120.0
C20 N25 H25B 120.0
H25A N25 H25B 120.0
C32 N31 C35 106.1(3)
C32 N31 Co1 126.5(2)
C35 N31 Co1 127.3(2)
C40 N41 C37 106.2(3)
C40 N41 Co1 126.3(2)
C37 N41 Co1 127.1(2)
C48 N49 C50 114.1(4)
C50 N51 C52 114.3(4)
C48 N53 C52 114.7(4)
C52 N54 H54A 120.0
C52 N54 H54B 120.0
H54A N54 H54B 120.0
C50 N55 H55A 120.0
C50 N55 H55B 120.0
H55A N55 H55B 120.0
C61 N60 C64 106.6(3)
C61 N60 Co1 126.1(2)
C64 N60 Co1 126.8(2)
C69 N70 C66 106.3(3)
C69 N70 Co1 126.7(2)
C66 N70 Co1 127.0(2)
C77 N78 C79 114.5(3)
C81 N80 C79 115.5(3)
C77 N82 C81 114.0(3)
C79 N83 H83A 120.0
C79 N83 H83B 120.0
H83A N83 H83B 120.0
C81 N84 H84A 120.0
C81 N84 H84B 120.0
H84A N84 H84B 120.0
N1 C2 C3 111.1(3)
N1 C2 H2 124.5
C3 C2 H2 124.5
C4 C3 C2 106.8(3)
C4 C3 H3 126.6
C2 C3 H3 126.6
C3 C4 C5 107.2(3)
C3 C4 H4 126.4
C5 C4 H4 126.4
N1 C5 C6 124.4(3)
N1 C5 C4 108.1(3)
C6 C5 C4 127.5(3)
C7 C6 C5 124.9(3)
C7 C6 C12 118.2(3)
C5 C6 C12 116.9(3)
C6 C7 N11 123.9(3)
C6 C7 C8 127.5(3)
N11 C7 C8 108.5(3)
C9 C8 C7 107.3(3)
C9 C8 H8 126.3
C7 C8 H8 126.3
C8 C9 C10 106.3(3)
C8 C9 H9 126.8
C10 C9 H9 126.8
N11 C10 C9 111.6(3)
N11 C10 H10 124.2
C9 C10 H10 124.2
C17 C12 C13 118.9(3)
C17 C12 C6 120.3(3)
C13 C12 C6 120.8(3)
C12 C13 C14 120.0(3)
C12 C13 H13 120.0
C14 C13 H13 120.0
C15 C14 C13 121.0(3)
C15 C14 H14 119.5
C13 C14 H14 119.5
C15 C16 C17 119.8(3)
C15 C16 H16 120.1
C17 C16 H16 120.1
C12 C17 C16 121.2(3)
C12 C17 H17 119.4
C16 C17 H17 119.4
N23 C18 N19 126.6(3)
N23 C18 C15 117.9(3)
N19 C18 C15 115.5(3)
N25 C20 N21 117.7(3)
N25 C20 N19 117.3(3)
N21 C20 N19 125.0(3)
N21 C22 N24 117.8(3)
N21 C22 N23 125.1(3)
N24 C22 N23 117.1(3)
N31 C32 C33 111.6(3)
N31 C32 H32 124.2
C33 C32 H32 124.2
C34 C33 C32 107.2(3)
C34 C33 H33 126.4
C32 C33 H33 126.4
C33 C34 C35 106.6(3)
C33 C34 H34 126.7
C35 C34 H34 126.7
C36 C35 N31 123.9(3)
C36 C35 C34 127.6(3)
N31 C35 C34 108.5(3)
C35 C36 C37 125.3(3)
C35 C36 C42 118.5(3)
C37 C36 C42 116.1(3)
C36 C37 N41 123.9(3)
C36 C37 C38 128.0(3)
N41 C37 C38 108.1(3)
C39 C38 C37 107.0(3)
C39 C38 H38 126.5
C37 C38 H38 126.5
C38 C39 C40 107.3(3)
C38 C39 H39 126.3
C40 C39 H39 126.3
N41 C40 C39 111.3(3)
N41 C40 H40 124.3
C39 C40 H40 124.3
C43 C42 C47 118.3(3)
C43 C42 C36 119.7(3)
C47 C42 C36 121.8(3)
C44 C43 C42 121.3(3)
C44 C43 H43 119.4
C42 C43 H43 119.4
C43 C44 C45 120.5(3)
C43 C44 H44 119.8
C45 C44 H44 119.8
C44 C45 C46 118.6(4)
C44 C45 C48 120.2(3)
C46 C45 C48 121.2(4)
C47 C46 C45 120.6(4)
C47 C46 H46 119.7
C45 C46 H46 119.7
C46 C47 C42 120.5(3)
C46 C47 H47 119.7
C42 C47 H47 119.7
N53 C48 N49 125.7(4)
N53 C48 C45 118.4(4)
N49 C48 C45 115.8(4)
N51 C50 N55 117.6(4)
N51 C50 N49 125.8(4)
N55 C50 N49 116.5(4)
N54 C52 N53 117.4(4)
N54 C52 N51 117.3(4)
N53 C52 N51 125.2(4)
N60 C61 C62 111.3(3)
N60 C61 H61 124.3
C62 C61 H61 124.3
C63 C62 C61 106.4(3)
C63 C62 H62 126.8
C61 C62 H62 126.8
C62 C63 C64 107.4(3)
C62 C63 H63 126.3
C64 C63 H63 126.3
N60 C64 C65 123.9(3)
N60 C64 C63 108.2(3)
C65 C64 C63 127.8(3)
C66 C65 C64 125.1(3)
C66 C65 C71 118.6(3)
C64 C65 C71 116.3(3)
C65 C66 N70 124.0(3)
C65 C66 C67 127.3(3)
N70 C66 C67 108.3(3)
C68 C67 C66 107.6(3)
C68 C67 H67 126.2
C66 C67 H67 126.2
C67 C68 C69 106.3(3)
C67 C68 H68 126.8
C69 C68 H68 126.8
N70 C69 C68 111.5(3)
N70 C69 H69 124.2
C68 C69 H69 124.2
C76 C71 C72 119.0(3)
C76 C71 C65 121.0(3)
C72 C71 C65 120.0(3)
C71 C72 C73 120.5(4)
C71 C72 H72 119.7
C73 C72 H72 119.7
C74 C73 C72 120.8(4)
C74 C73 H73 119.6
C72 C73 H73 119.6
C73 C74 C75 118.5(3)
C73 C74 C77 121.2(3)
C75 C74 C77 120.3(3)
C76 C75 C74 120.6(3)
C76 C75 H75 119.7
C74 C75 H75 119.7
C71 C76 C75 120.5(3)
C71 C76 H76 119.8
C75 C76 H76 119.8
N78 C77 N82 126.8(3)
N78 C77 C74 116.6(3)
N82 C77 C74 116.5(3)
N83 C79 N80 118.0(4)
N83 C79 N78 118.0(4)
N80 C79 N78 124.0(4)
N84 C81 N80 117.5(4)
N84 C81 N82 117.4(4)
N80 C81 N82 125.0(4)
C14 C15 C16 119.1(3)
C14 C15 C18 120.8(3)
C16 C15 C18 120.0(3)
O202 S201 C203 106.4(4)
O202 S201 C204 105.3(6)
C203 S201 C204 98.5(7)
S201 C203 H20A 109.5
S201 C203 H20B 109.5
H20A C203 H20B 109.5
S201 C203 H20C 109.5
H20A C203 H20C 109.5
H20B C203 H20C 109.5
S201 C204 H20D 109.5
S201 C204 H20E 109.5
H20D C204 H20E 109.5
S201 C204 H20F 109.5
H20D C204 H20F 109.5
H20E C204 H20F 109.5
S301 C302 H30A 109.5
S301 C302 H30B 109.5
H30A C302 H30B 109.5
S301 C302 H30C 109.5
H30A C302 H30C 109.5
H30B C302 H30C 109.5
S301 C303 H30D 109.5
S301 C303 H30E 109.5
H30D C303 H30E 109.5
S301 C303 H30F 109.5
H30D C303 H30F 109.5
H30E C303 H30F 109.5
O301 S301 C302 114.4(9)
O301 S301 C303 89.8(8)
C302 S301 C303 109.9(9)
O402 S401 C404 104.2(4)
O402 S401 C403 107.8(3)
C404 S401 C403 97.7(4)
S401 C403 H40A 109.5
S401 C403 H40B 109.5
H40A C403 H40B 109.5
S401 C403 H40C 109.5
H40A C403 H40C 109.5
H40B C403 H40C 109.5
S401 C404 H40D 109.5
S401 C404 H40E 109.5
H40D C404 H40E 109.5
S401 C404 H40F 109.5
H40D C404 H40F 109.5
H40E C404 H40F 109.5
O500 S501 C504 108.6(9)
O500 S501 C503 104.7(6)
C504 S501 C503 106.9(8)
S501 C503 H50A 109.5
S501 C503 H50B 109.5
H50A C503 H50B 109.5
S501 C503 H50C 109.5
H50A C503 H50C 109.5
H50B C503 H50C 109.5
S501 C504 H50D 109.5
S501 C504 H50E 109.5
H50D C504 H50E 109.5
S501 C504 H50F 109.5
H50D C504 H50F 109.5
H50E C504 H50F 109.5
C602 O601 H601 109.5
O601 C602 H60A 109.5
O601 C602 H60B 109.5
H60A C602 H60B 109.5
O601 C602 H60C 109.5
H60A C602 H60C 109.5
H60B C602 H60C 109.5
C702 O701 H701 109.5
O701 C702 H70A 109.5
O701 C702 H70B 109.5
H70A C702 H70B 109.5
O701 C702 H70C 109.5
H70A C702 H70C 109.5
H70B C702 H70C 109.5

loop_
_geom_bond_atom_site_label_1
_geom_bond_atom_site_label_2
_geom_bond_distance
Co1 N70 1.936(3)
Co1 N41 1.936(3)
Co1 N1 1.941(3)
Co1 N60 1.943(3)
Co1 N31 1.947(3)
Co1 N11 1.953(3)
N1 C2 1.330(5)
N1 C5 1.395(4)
N11 C10 1.331(4)
N11 C7 1.401(4)
N19 C18 1.332(5)
N19 C20 1.355(5)
N21 C22 1.330(5)
N21 C20 1.343(5)
N23 C18 1.331(5)
N23 C22 1.366(4)
N24 C22 1.335(5)
N24 H24A 0.8800
N24 H24B 0.8800
N25 C20 1.333(5)
N25 H25A 0.8800
N25 H25B 0.8800
N31 C32 1.342(5)
N31 C35 1.397(4)
N41 C40 1.343(4)
N41 C37 1.403(4)
N49 C48 1.335(5)
N49 C50 1.354(5)
N51 C50 1.322(6)
N51 C52 1.348(6)
N53 C48 1.329(5)
N53 C52 1.342(6)
N54 C52 1.335(6)
N54 H54A 0.8800
N54 H54B 0.8800
N55 C50 1.345(6)
N55 H55A 0.8800
N55 H55B 0.8800
N60 C61 1.329(5)
N60 C64 1.398(4)
N70 C69 1.337(5)
N70 C66 1.401(4)
N78 C77 1.322(5)
N78 C79 1.363(5)
N80 C81 1.337(5)
N80 C79 1.340(5)
N82 C77 1.332(5)
N82 C81 1.347(5)
N83 C79 1.322(5)
N83 H83A 0.8800
N83 H83B 0.8800
N84 C81 1.333(5)
N84 H84A 0.8800
N84 H84B 0.8800
C2 C3 1.403(5)
C2 H2 0.9500
C3 C4 1.363(6)
C3 H3 0.9500
C4 C5 1.417(5)
C4 H4 0.9500
C5 C6 1.403(5)
C6 C7 1.395(5)
C6 C12 1.498(4)
C7 C8 1.419(5)
C8 C9 1.363(5)
C8 H8 0.9500
C9 C10 1.415(5)
C9 H9 0.9500
C10 H10 0.9500
C12 C17 1.384(5)
C12 C13 1.393(5)
C13 C14 1.395(5)
C13 H13 0.9500
C14 C15 1.382(5)
C14 H14 0.9500
C16 C15 1.394(5)
C16 C17 1.394(5)
C16 H16 0.9500
C17 H17 0.9500
C18 C15 1.494(4)
C32 C33 1.397(5)
C32 H32 0.9500
C33 C34 1.368(6)
C33 H33 0.9500
C34 C35 1.431(5)
C34 H34 0.9500
C35 C36 1.386(5)
C36 C37 1.400(5)
C36 C42 1.499(5)
C37 C38 1.420(5)
C38 C39 1.367(6)
C38 H38 0.9500
C39 C40 1.388(6)
C39 H39 0.9500
C40 H40 0.9500
C42 C43 1.384(5)
C42 C47 1.393(5)
C43 C44 1.381(5)
C43 H43 0.9500
C44 C45 1.385(5)
C44 H44 0.9500
C45 C46 1.396(6)
C45 C48 1.489(5)
C46 C47 1.384(6)
C46 H46 0.9500
C47 H47 0.9500
C61 C62 1.415(5)
C61 H61 0.9500
C62 C63 1.362(6)
C62 H62 0.9500
C63 C64 1.421(5)
C63 H63 0.9500
C64 C65 1.400(5)
C65 C66 1.389(5)
C65 C71 1.496(5)
C66 C67 1.415(5)
C67 C68 1.368(6)
C67 H67 0.9500
C68 C69 1.405(5)
C68 H68 0.9500
C69 H69 0.9500
C71 C76 1.386(5)
C71 C72 1.390(5)
C72 C73 1.391(5)
C72 H72 0.9500
C73 C74 1.384(5)
C73 H73 0.9500
C74 C75 1.399(6)
C74 C77 1.488(5)
C75 C76 1.390(5)
C75 H75 0.9500
C76 H76 0.9500
S201 O202 1.503(5)
S201 C203 1.724(8)
S201 C204 1.777(17)
C203 H20A 0.9800
C203 H20B 0.9800
C203 H20C 0.9800
C204 H20D 0.9800
C204 H20E 0.9800
C204 H20F 0.9800
O301 S301 0.999(9)
C302 S301 1.708(14)
C302 H30A 0.9800
C302 H30B 0.9800
C302 H30C 0.9800
C303 S301 1.798(14)
C303 H30D 0.9800
C303 H30E 0.9800
C303 H30F 0.9800
S401 O402 1.514(5)
S401 C404 1.767(9)
S401 C403 1.773(7)
C403 H40A 0.9800
C403 H40B 0.9800
C403 H40C 0.9800
C404 H40D 0.9800
C404 H40E 0.9800
C404 H40F 0.9800
S501 O500 1.476(7)
S501 C504 1.692(15)
S501 C503 1.827(15)
C503 H50A 0.9800
C503 H50B 0.9800
C503 H50C 0.9800
C504 H50D 0.9800
C504 H50E 0.9800
C504 H50F 0.9800
O601 C602 1.325(11)
O601 H601 0.8400
C602 H60A 0.9800
C602 H60B 0.9800
C602 H60C 0.9800
O701 C702 1.36(2)
O701 H701 0.8400
C702 H70A 0.9800
C702 H70B 0.9800
C702 H70C 0.9800

loop_
_geom_hbond_atom_site_label_D
_geom_hbond_atom_site_label_H
_geom_hbond_atom_site_label_A
_geom_hbond_distance_DH
_geom_hbond_distance_HA
_geom_hbond_distance_DA
_geom_hbond_angle_DHA
_geom_hbond_site_symmetry_A
N24 H24A O601 0.88 2.23 3.041(6) 153.9 2_766
N24 H24B N80 0.88 2.09 2.963(5) 174.0 2_666
N25 H25A N21 0.88 2.13 3.009(4) 177.1 2_876
N25 H25B O601 0.88 2.37 3.046(7) 133.3 1_665
N54 H54B O202 0.88 2.13 3.005(7) 170.6 2_575
N54 H54A O500 0.88 2.02 2.856(7) 159.5 2_575
N55 H55A N82 0.88 2.17 3.050(5) 173.6 2_465
N83 H83A N23 0.88 2.26 3.127(5) 167.9 2_666
N83 H83B O402 0.88 2.10 2.909(6) 153.3 .
N84 H84B N51 0.88 2.06 2.932(5) 168.8 2_465
N84 H84A O202 0.88 2.29 2.864(6) 122.9 1_445

loop_
_geom_torsion_atom_site_label_1
_geom_torsion_atom_site_label_2
_geom_torsion_atom_site_label_3
_geom_torsion_atom_site_label_4
_geom_torsion
N70 Co1 N1 C2 94.7(3)
N41 Co1 N1 C2 -87.7(3)
N60 Co1 N1 C2 -52(2)
N31 Co1 N1 C2 4.4(3)
N11 Co1 N1 C2 -178.7(3)
N70 Co1 N1 C5 -81.3(3)
N41 Co1 N1 C5 96.3(3)
N60 Co1 N1 C5 132.5(18)
N31 Co1 N1 C5 -171.6(3)
N11 Co1 N1 C5 5.2(3)
N70 Co1 N11 C10 -94.2(3)
N41 Co1 N11 C10 88.3(3)
N1 Co1 N11 C10 175.2(3)
N60 Co1 N11 C10 -2.0(3)
N31 Co1 N11 C10 -49.8(15)
N70 Co1 N11 C7 85.0(3)
N41 Co1 N11 C7 -92.5(3)
N1 Co1 N11 C7 -5.6(3)
N60 Co1 N11 C7 177.2(3)
N31 Co1 N11 C7 129.4(14)
N70 Co1 N31 C32 -0.4(3)
N41 Co1 N31 C32 177.2(3)
N1 Co1 N31 C32 90.3(3)
N60 Co1 N31 C32 -92.6(3)
N11 Co1 N31 C32 -44.7(15)
N70 Co1 N31 C35 -179.8(3)
N41 Co1 N31 C35 -2.1(3)
N1 Co1 N31 C35 -89.0(3)
N60 Co1 N31 C35 88.1(3)
N11 Co1 N31 C35 135.9(13)
N70 Co1 N41 C40 -47(2)
N1 Co1 N41 C40 -92.0(3)
N60 Co1 N41 C40 90.0(3)
N31 Co1 N41 C40 177.0(3)
N11 Co1 N41 C40 0.0(3)
N70 Co1 N41 C37 140.2(19)
N1 Co1 N41 C37 95.4(3)
N60 Co1 N41 C37 -82.5(3)
N31 Co1 N41 C37 4.4(3)
N11 Co1 N41 C37 -172.6(3)
N70 Co1 N60 C61 -179.4(3)
N41 Co1 N60 C61 2.9(3)
N1 Co1 N60 C61 -33(2)
N31 Co1 N60 C61 -89.3(3)
N11 Co1 N60 C61 94.0(3)
N70 Co1 N60 C64 9.1(3)
N41 Co1 N60 C64 -168.6(3)
N1 Co1 N60 C64 155.3(18)
N31 Co1 N60 C64 99.2(3)
N11 Co1 N60 C64 -77.5(3)
N41 Co1 N70 C69 -52(2)
N1 Co1 N70 C69 -7.5(3)
N60 Co1 N70 C69 170.6(3)
N31 Co1 N70 C69 83.7(3)
N11 Co1 N70 C69 -99.4(3)
N41 Co1 N70 C66 127.5(19)
N1 Co1 N70 C66 172.1(3)
N60 Co1 N70 C66 -9.8(3)
N31 Co1 N70 C66 -96.7(3)
N11 Co1 N70 C66 80.1(3)
C5 N1 C2 C3 0.5(4)
Co1 N1 C2 C3 -176.1(3)
N1 C2 C3 C4 0.1(5)
C2 C3 C4 C5 -0.7(4)
C2 N1 C5 C6 179.9(3)
Co1 N1 C5 C6 -3.5(5)
C2 N1 C5 C4 -1.0(4)
Co1 N1 C5 C4 175.6(2)
C3 C4 C5 N1 1.1(4)
C3 C4 C5 C6 -179.9(4)
N1 C5 C6 C7 -0.1(6)
C4 C5 C6 C7 -179.1(3)
N1 C5 C6 C12 178.3(3)
C4 C5 C6 C12 -0.6(5)
C5 C6 C7 N11 -0.2(6)
C12 C6 C7 N11 -178.7(3)
C5 C6 C7 C8 -175.6(4)
C12 C6 C7 C8 6.0(6)
C10 N11 C7 C6 -176.5(3)
Co1 N11 C7 C6 4.1(5)
C10 N11 C7 C8 -0.4(4)
Co1 N11 C7 C8 -179.8(2)
C6 C7 C8 C9 176.2(4)
N11 C7 C8 C9 0.2(4)
C7 C8 C9 C10 0.1(4)
C7 N11 C10 C9 0.5(4)
Co1 N11 C10 C9 179.8(3)
C8 C9 C10 N11 -0.3(5)
C7 C6 C12 C17 62.5(5)
C5 C6 C12 C17 -116.1(4)
C7 C6 C12 C13 -121.1(4)
C5 C6 C12 C13 60.3(5)
C17 C12 C13 C14 2.7(6)
C6 C12 C13 C14 -173.7(3)
C12 C13 C14 C15 -1.0(6)
C13 C12 C17 C16 -2.8(6)
C6 C12 C17 C16 173.7(3)
C15 C16 C17 C12 1.0(6)
C22 N23 C18 N19 -4.1(5)
C22 N23 C18 C15 173.0(3)
C20 N19 C18 N23 4.9(5)
C20 N19 C18 C15 -172.2(3)
C22 N21 C20 N25 176.6(4)
C22 N21 C20 N19 -4.0(6)
C18 N19 C20 N25 178.9(4)
C18 N19 C20 N21 -0.5(6)
C20 N21 C22 N24 -176.3(4)
C20 N21 C22 N23 4.9(5)
C18 N23 C22 N21 -1.3(5)
C18 N23 C22 N24 180.0(3)
C35 N31 C32 C33 0.7(4)
Co1 N31 C32 C33 -178.7(2)
N31 C32 C33 C34 -0.6(4)
C32 C33 C34 C35 0.1(4)
C32 N31 C35 C36 -179.8(3)
Co1 N31 C35 C36 -0.3(5)
C32 N31 C35 C34 -0.6(4)
Co1 N31 C35 C34 178.8(2)
C33 C34 C35 C36 179.4(3)
C33 C34 C35 N31 0.3(4)
N31 C35 C36 C37 1.6(5)
C34 C35 C36 C37 -177.4(3)
N31 C35 C36 C42 -175.3(3)
C34 C35 C36 C42 5.7(5)
C35 C36 C37 N41 0.9(6)
C42 C36 C37 N41 177.9(3)
C35 C36 C37 C38 -175.7(4)
C42 C36 C37 C38 1.3(5)
C40 N41 C37 C36 -178.3(3)
Co1 N41 C37 C36 -4.6(5)
C40 N41 C37 C38 -1.1(4)
Co1 N41 C37 C38 172.6(2)
C36 C37 C38 C39 178.1(4)
N41 C37 C38 C39 1.0(4)
C37 C38 C39 C40 -0.5(4)
C37 N41 C40 C39 0.8(4)
Co1 N41 C40 C39 -173.0(3)
C38 C39 C40 N41 -0.2(5)
C35 C36 C42 C43 61.6(5)
C37 C36 C42 C43 -115.5(4)
C35 C36 C42 C47 -124.2(4)
C37 C36 C42 C47 58.6(5)
C47 C42 C43 C44 -3.8(6)
C36 C42 C43 C44 170.6(3)
C42 C43 C44 C45 1.6(6)
C43 C44 C45 C46 1.9(6)
C43 C44 C45 C48 -175.7(4)
C44 C45 C46 C47 -3.1(7)
C48 C45 C46 C47 174.5(4)
C45 C46 C47 C42 0.9(7)
C43 C42 C47 C46 2.6(6)
C36 C42 C47 C46 -171.7(4)
C52 N53 C48 N49 1.2(8)
C52 N53 C48 C45 -176.7(5)
C50 N49 C48 N53 -1.0(8)
C50 N49 C48 C45 176.9(4)
C44 C45 C48 N53 170.9(4)
C46 C45 C48 N53 -6.7(7)
C44 C45 C48 N49 -7.2(6)
C46 C45 C48 N49 175.2(4)
C52 N51 C50 N55 -177.0(5)
C52 N51 C50 N49 2.4(8)
C48 N49 C50 N51 -1.0(8)
C48 N49 C50 N55 178.5(5)
C48 N53 C52 N54 179.6(6)
C48 N53 C52 N51 0.6(9)
C50 N51 C52 N54 178.7(6)
C50 N51 C52 N53 -2.3(9)
C64 N60 C61 C62 -0.3(4)
Co1 N60 C61 C62 -173.2(2)
N60 C61 C62 C63 0.8(4)
C61 C62 C63 C64 -1.0(4)
C61 N60 C64 C65 -177.6(3)
Co1 N60 C64 C65 -4.8(5)
C61 N60 C64 C63 -0.3(4)
Co1 N60 C64 C63 172.6(2)
C62 C63 C64 N60 0.8(4)
C62 C63 C64 C65 178.0(4)
N60 C64 C65 C66 -2.6(6)
C63 C64 C65 C66 -179.4(4)
N60 C64 C65 C71 178.1(3)
C63 C64 C65 C71 1.3(5)
C64 C65 C66 N70 1.9(6)
C71 C65 C66 N70 -178.8(3)
C64 C65 C66 C67 -170.3(4)
C71 C65 C66 C67 9.0(6)
C69 N70 C66 C65 -174.0(3)
Co1 N70 C66 C65 6.3(5)
C69 N70 C66 C67 -0.6(4)
Co1 N70 C66 C67 179.7(2)
C65 C66 C67 C68 173.6(4)
N70 C66 C67 C68 0.5(4)
C66 C67 C68 C69 -0.1(5)
C66 N70 C69 C68 0.6(4)
Co1 N70 C69 C68 -179.8(3)
C67 C68 C69 N70 -0.3(5)
C66 C65 C71 C76 -115.5(4)
C64 C65 C71 C76 63.9(5)
C66 C65 C71 C72 67.5(5)
C64 C65 C71 C72 -113.1(4)
C76 C71 C72 C73 -1.7(7)
C65 C71 C72 C73 175.3(4)
C71 C72 C73 C74 0.0(7)
C72 C73 C74 C75 2.8(7)
C72 C73 C74 C77 -177.2(4)
C73 C74 C75 C76 -3.9(6)
C77 C74 C75 C76 176.1(4)
C72 C71 C76 C75 0.6(6)
C65 C71 C76 C75 -176.4(4)
C74 C75 C76 C71 2.2(6)
C79 N78 C77 N82 -2.0(7)
C79 N78 C77 C74 177.6(4)
C81 N82 C77 N78 -1.2(7)
C81 N82 C77 C74 179.2(4)
C73 C74 C77 N78 -19.9(6)
C75 C74 C77 N78 160.1(4)
C73 C74 C77 N82 159.8(4)
C75 C74 C77 N82 -20.2(6)
C81 N80 C79 N83 -179.3(5)
C81 N80 C79 N78 0.5(7)
C77 N78 C79 N83 -177.9(5)
C77 N78 C79 N80 2.4(7)
C79 N80 C81 N84 177.3(4)
C79 N80 C81 N82 -4.2(7)
C77 N82 C81 N84 -176.9(4)
C77 N82 C81 N80 4.5(7)
C13 C14 C15 C16 -0.8(6)
C13 C14 C15 C18 175.1(3)
C17 C16 C15 C14 0.8(6)
C17 C16 C15 C18 -175.1(3)
N23 C18 C15 C14 154.3(3)
N19 C18 C15 C14 -28.3(5)
N23 C18 C15 C16 -29.8(5)
N19 C18 C15 C16 147.6(4)
